data_7037798
loop_
_publ_author_name
'Song, Jiang-Feng'
'Li, Yang'
'Zhou, Rui-Sha'
'Hu, Tuo-Ping'
'Wen, Yan-Liang'
'Shao, Jia'
'Cui, Xiao-Bing'

_publ_section_title
;
 A novel 3D Cu(i) coordination polymer based on Cu6Br2 and Cu2(CN)2 SBUs:
 in situ ligand formation and use as a naked-eye colorimetric sensor for
 NB and 2-NT.
;
_journal_issue 2
_journal_name_full 'Dalton transactions (Cambridge, England : 2003)'
_journal_page_first 545
_journal_page_last 551
_journal_paper_doi 10.1039/c5dt03656a
_journal_volume 45
_journal_year 2015
_chemical_formula_sum 'Cu3 H4 O8 S'
_chemical_formula_weight 354.71
_chemical_name_systematic
; 
 ? 
;
_space_group_IT_number 62
_symmetry_space_group_name_Hall '-P 2ac 2n'
_symmetry_space_group_name_H-M 'P n m a'
_atom_sites_solution_hydrogens geom
_atom_sites_solution_primary direct
_atom_sites_solution_secondary difmap
_audit_creation_method SHELXL-97
_cell_angle_alpha 90.00
_cell_angle_beta 90.00
_cell_angle_gamma 90.00
_cell_formula_units_Z 4
_cell_length_a 8.2583(4)
_cell_length_b 6.0512(3)
_cell_length_c 12.0063(6)
_cell_measurement_temperature 293(2)
_cell_volume 599.99(5)
_computing_structure_refinement 'SHELXL-97 (Sheldrick, 1997)'
_computing_structure_solution 'SHELXS-97 (Sheldrick, 1990)'
_diffrn_ambient_temperature 293(2)
_diffrn_measured_fraction_theta_full 0.943
_diffrn_measured_fraction_theta_max 0.943
_diffrn_radiation_monochromator graphite
_diffrn_radiation_source 'fine-focus sealed tube'
_diffrn_radiation_type MoK\a
_diffrn_radiation_wavelength 0.71073
_diffrn_reflns_av_R_equivalents 0.0255
_diffrn_reflns_av_sigmaI/netI 0.0228
_diffrn_reflns_limit_h_max 12
_diffrn_reflns_limit_h_min -11
_diffrn_reflns_limit_k_max 9
_diffrn_reflns_limit_k_min -6
_diffrn_reflns_limit_l_max 16
_diffrn_reflns_limit_l_min -18
_diffrn_reflns_number 5084
_diffrn_reflns_theta_full 33.36
_diffrn_reflns_theta_max 33.36
_diffrn_reflns_theta_min 2.99
_exptl_absorpt_coefficient_mu 10.890
_exptl_crystal_density_diffrn 3.927
_exptl_crystal_density_method 'not measured'
_exptl_crystal_F_000 684
_refine_diff_density_max 0.532
_refine_diff_density_min -0.502
_refine_diff_density_rms 0.129
_refine_ls_extinction_coef 0.0082(5)
_refine_ls_extinction_expression Fc^*^=kFc[1+0.001xFc^2^\l^3^/sin(2\q)]^-1/4^
_refine_ls_extinction_method SHELXL
_refine_ls_goodness_of_fit_ref 1.115
_refine_ls_hydrogen_treatment mixed
_refine_ls_matrix_type full
_refine_ls_number_parameters 75
_refine_ls_number_reflns 1190
_refine_ls_number_restraints 0
_refine_ls_restrained_S_all 1.115
_refine_ls_R_factor_all 0.0229
_refine_ls_R_factor_gt 0.0176
_refine_ls_shift/su_max 0.004
_refine_ls_shift/su_mean 0.000
_refine_ls_structure_factor_coef Fsqd
_refine_ls_weighting_details 'calc w=1/[\s^2^(Fo^2^)+(0.0142P)^2^+0.5465P] where P=(Fo^2^+2Fc^2^)/3'
_refine_ls_weighting_scheme calc
_refine_ls_wR_factor_gt 0.0419
_refine_ls_wR_factor_ref 0.0437
_reflns_number_gt 1046
_reflns_number_total 1190
_reflns_threshold_expression >2sigma(I)
_cod_data_source_file c5dt03656a1.cif
_cod_data_source_block s
_cod_original_formula_sum 'H4 Cu3 O8 S'
_cod_database_code 7037798

loop_
_symmetry_equiv_pos_as_xyz
'x, y, z'
'-x+1/2, -y, z+1/2'
'-x, y+1/2, -z'
'x+1/2, -y+1/2, -z+1/2'
'-x, -y, -z'
'x-1/2, y, -z-1/2'
'x, -y-1/2, z'
'-x-1/2, y-1/2, z-1/2'

loop_
_atom_site_label
_atom_site_type_symbol
_atom_site_fract_x
_atom_site_fract_y
_atom_site_fract_z
_atom_site_U_iso_or_equiv
_atom_site_adp_type
_atom_site_occupancy
_atom_site_symmetry_multiplicity
_atom_site_calc_flag
_atom_site_refinement_flags
H3 H 0.775(6) 0.7500 1.251(4) 0.056(16) Uiso 1 2 d S
H1 H 0.651(5) 0.2500 0.989(3) 0.035(12) Uiso 1 2 d S
H2 H 1.007(4) 0.012(5) 0.846(3) 0.048(11) Uiso 1 1 d .
O4 O 0.6977(2) 0.7500 0.97788(15) 0.0143(3) Uani 1 2 d S
O5 O 0.53120(14) 0.9527(2) 0.84824(11) 0.0119(2) Uani 1 1 d .
O6 O 0.7620(2) 0.7500 0.78264(15) 0.0127(3) Uani 1 2 d S
O1 O 0.7188(2) 0.2500 1.02531(14) 0.0100(3) Uani 1 2 d S
O3 O 0.7013(2) 0.7500 1.22136(14) 0.0102(3) Uani 1 2 d S
O2 O 1.04665(15) 0.00658(19) 0.89805(10) 0.0090(2) Uani 1 1 d .
Cu1 Cu 0.99520(3) 0.2500 1.00119(2) 0.00835(8) Uani 1 2 d S
Cu2 Cu 0.71009(2) 0.49710(3) 1.125862(16) 0.00871(7) Uani 1 1 d .
S3 S 0.63035(6) 0.7500 0.86429(4) 0.00674(11) Uani 1 2 d S

loop_
_atom_site_aniso_label
_atom_site_aniso_U_11
_atom_site_aniso_U_22
_atom_site_aniso_U_33
_atom_site_aniso_U_23
_atom_site_aniso_U_13
_atom_site_aniso_U_12
O4 0.0211(9) 0.0121(8) 0.0095(8) 0.000 -0.0050(6) 0.000
O5 0.0083(5) 0.0093(5) 0.0182(6) 0.0018(4) 0.0009(4) 0.0018(4)
O6 0.0104(7) 0.0136(9) 0.0141(8) 0.000 0.0045(6) 0.000
O1 0.0105(7) 0.0097(8) 0.0098(7) 0.000 -0.0006(6) 0.000
O3 0.0121(7) 0.0091(8) 0.0096(8) 0.000 -0.0007(6) 0.000
O2 0.0105(5) 0.0087(5) 0.0079(5) -0.0002(4) -0.0002(4) -0.0002(4)
Cu1 0.01027(13) 0.00473(13) 0.01005(14) 0.000 0.00310(9) 0.000
Cu2 0.00837(11) 0.00642(11) 0.01134(11) -0.00114(7) 0.00222(6) -0.00015(7)
S3 0.0065(2) 0.0065(2) 0.0072(2) 0.000 -0.00005(17) 0.000

loop_
_atom_type_symbol
_atom_type_description
_atom_type_scat_dispersion_real
_atom_type_scat_dispersion_imag
_atom_type_scat_source
O O 0.0106 0.0060 'International Tables Vol C Tables 4.2.6.8 and 6.1.1.4'
H H 0.0000 0.0000 'International Tables Vol C Tables 4.2.6.8 and 6.1.1.4'
S S 0.1246 0.1234 'International Tables Vol C Tables 4.2.6.8 and 6.1.1.4'
Cu Cu 0.3201 1.2651 'International Tables Vol C Tables 4.2.6.8 and 6.1.1.4'

loop_
_geom_angle_atom_site_label_1
_geom_angle_atom_site_label_2
_geom_angle_atom_site_label_3
_geom_angle
_geom_angle_site_symmetry_1
_geom_angle_site_symmetry_3
S3 O4 Cu2 135.84(5) . 7_575
S3 O4 Cu2 135.84(5) . .
Cu2 O4 Cu2 81.38(6) 7_575 .
S3 O5 Cu2 128.93(8) . 3_657
S3 O6 Cu2 126.35(7) . 2_664
S3 O6 Cu2 126.35(7) . 8_765
Cu2 O6 Cu2 76.51(5) 2_664 8_765
Cu2 O1 Cu2 102.07(8) . 7_565
Cu2 O1 Cu1 96.68(6) . .
Cu2 O1 Cu1 96.68(6) 7_565 .
Cu2 O3 Cu2 106.21(8) 7_575 .
Cu1 O2 Cu1 99.39(5) . 5_757
Cu1 O2 Cu2 108.86(6) . 3_747
Cu1 O2 Cu2 103.58(6) 5_757 3_747
O2 Cu1 O2 96.74(7) . 7_565
O2 Cu1 O2 176.75(4) . 3_757
O2 Cu1 O2 80.61(5) 7_565 3_757
O2 Cu1 O2 80.61(5) . 5_757
O2 Cu1 O2 176.75(4) 7_565 5_757
O2 Cu1 O2 101.96(7) 3_757 5_757
O2 Cu1 O1 107.04(5) . .
O2 Cu1 O1 107.04(5) 7_565 .
O2 Cu1 O1 75.65(4) 3_757 .
O2 Cu1 O1 75.65(5) 5_757 .
O2 Cu1 Cu1 137.36(4) . 5_767
O2 Cu1 Cu1 40.65(4) 7_565 5_767
O2 Cu1 Cu1 39.97(3) 3_757 5_767
O2 Cu1 Cu1 141.90(4) 5_757 5_767
O1 Cu1 Cu1 91.556(10) . 5_767
O2 Cu1 Cu1 40.65(4) . 5_757
O2 Cu1 Cu1 137.36(4) 7_565 5_757
O2 Cu1 Cu1 141.90(4) 3_757 5_757
O2 Cu1 Cu1 39.97(3) 5_757 5_757
O1 Cu1 Cu1 91.556(10) . 5_757
Cu1 Cu1 Cu1 176.81(2) 5_767 5_757
O3 Cu2 O1 177.93(6) . .
O3 Cu2 O2 95.72(6) . 3_757
O1 Cu2 O2 84.03(6) . 3_757
O3 Cu2 O5 88.68(6) . 3_647
O1 Cu2 O5 91.72(6) . 3_647
O2 Cu2 O5 173.98(5) 3_757 3_647
O3 Cu2 O4 86.01(5) . .
O1 Cu2 O4 91.91(5) . .
O2 Cu2 O4 85.28(6) 3_757 .
O5 Cu2 O4 99.15(6) 3_647 .
O3 Cu2 O6 91.82(5) . 2_665
O1 Cu2 O6 90.25(5) . 2_665
O2 Cu2 O6 91.91(5) 3_757 2_665
O5 Cu2 O6 83.83(6) 3_647 2_665
O4 Cu2 O6 176.26(5) . 2_665
O3 Cu2 Cu2 143.10(4) . 7_565
O1 Cu2 Cu2 38.97(4) . 7_565
O2 Cu2 Cu2 91.62(3) 3_757 7_565
O5 Cu2 Cu2 82.41(4) 3_647 7_565
O4 Cu2 Cu2 130.69(3) . 7_565
O6 Cu2 Cu2 51.75(3) 2_665 7_565
O6 S3 O4 109.86(11) . .
O6 S3 O5 108.79(6) . 7_575
O4 S3 O5 109.14(7) . 7_575
O6 S3 O5 108.79(6) . .
O4 S3 O5 109.14(7) . .
O5 S3 O5 111.11(10) 7_575 .

loop_
_geom_bond_atom_site_label_1
_geom_bond_atom_site_label_2
_geom_bond_distance
_geom_bond_site_symmetry_2
O4 S3 1.4727(18) .
O4 Cu2 2.3472(14) 7_575
O4 Cu2 2.3472(14) .
O5 S3 1.4872(13) .
O5 Cu2 2.0346(12) 3_657
O6 S3 1.4640(17) .
O6 Cu2 2.4150(14) 2_664
O6 Cu2 2.4150(14) 8_765
O1 Cu2 1.9231(11) .
O1 Cu2 1.9231(11) 7_565
O1 Cu1 2.3007(17) .
O3 Cu2 1.9136(10) 7_575
O3 Cu2 1.9136(10) .
O2 Cu1 1.9706(12) .
O2 Cu1 1.9984(12) 5_757
O2 Cu2 2.0301(12) 3_747
Cu1 O2 1.9706(12) 7_565
Cu1 O2 1.9984(12) 3_757
Cu1 O2 1.9984(12) 5_757
Cu1 Cu1 3.02677(16) 5_767
Cu1 Cu1 3.02677(15) 5_757
Cu2 O2 2.0301(12) 3_757
Cu2 O5 2.0346(12) 3_647
Cu2 O6 2.4150(14) 2_665
Cu2 Cu2 2.9905(4) 7_565
S3 O5 1.4872(13) 7_575
